data_1554411
loop_
_publ_author_name
'Yang, Wen-Juan'
'Sun, Qiu'
'Sun, Jing'
'Yan, Chao-Guo'

_publ_section_title
;
 Domino aza/oxa-hetero-Diels--Alder reaction for construction of novel
 spiro[pyrido[3&#x2032;,2&#x2032;:5,6]pyrano[2,3-d]pyrimidine-7,5&#x2032;-pyrimidine]
;
_journal_issue 18
_journal_name_full 'Organic Chemistry Frontiers'
_journal_page_first 2754
_journal_paper_doi 10.1039/C8QO00784E
_journal_volume 5
_journal_year 2018
_chemical_formula_moiety 'C42 H38 Cl N5 O6'
_chemical_formula_sum 'C42 H38 Cl N5 O6'
_chemical_formula_weight 744.22
_space_group_crystal_system triclinic
_space_group_IT_number 2
_space_group_name_Hall '-P 1'
_space_group_name_H-M_alt 'P -1'
_atom_sites_solution_hydrogens geom
_audit_creation_method SHELXL-2014/7
_audit_update_record
;
2018-07-25 deposited with the CCDC.
2018-08-17 downloaded from the CCDC.
;
_cell_angle_alpha 96.558(9)
_cell_angle_beta 109.996(8)
_cell_angle_gamma 107.812(9)
_cell_formula_units_Z 2
_cell_length_a 12.086(3)
_cell_length_b 12.455(3)
_cell_length_c 17.130(4)
_cell_measurement_reflns_used 3806
_cell_measurement_temperature 296(2)
_cell_measurement_theta_max 27.67
_cell_measurement_theta_min 2.44
_cell_volume 2236.9(10)
_computing_structure_refinement 'SHELXL-2014/7 (Sheldrick, 2014)'
_diffrn_ambient_temperature 296(2)
_diffrn_measured_fraction_theta_full 0.975
_diffrn_measured_fraction_theta_max 0.975
_diffrn_measurement_device_type 'CCD area detector'
_diffrn_measurement_method 'phi and omega scans'
_diffrn_radiation_source 'fine-focus sealed tube'
_diffrn_radiation_type MoK\a
_diffrn_radiation_wavelength 0.71073
_diffrn_reflns_av_R_equivalents 0.2020
_diffrn_reflns_av_unetI/netI 0.2734
_diffrn_reflns_Laue_measured_fraction_full 0.975
_diffrn_reflns_Laue_measured_fraction_max 0.975
_diffrn_reflns_limit_h_max 14
_diffrn_reflns_limit_h_min -14
_diffrn_reflns_limit_k_max 14
_diffrn_reflns_limit_k_min -14
_diffrn_reflns_limit_l_max 20
_diffrn_reflns_limit_l_min -20
_diffrn_reflns_number 25766
_diffrn_reflns_point_group_measured_fraction_full 0.975
_diffrn_reflns_point_group_measured_fraction_max 0.975
_diffrn_reflns_theta_full 24.713
_diffrn_reflns_theta_max 24.713
_diffrn_reflns_theta_min 1.930
_exptl_absorpt_coefficient_mu 0.132
_exptl_absorpt_correction_T_max 0.977
_exptl_absorpt_correction_T_min 0.966
_exptl_absorpt_correction_type multi-scan
_exptl_absorpt_process_details sadabs
_exptl_crystal_colour yellow
_exptl_crystal_density_diffrn 1.105
_exptl_crystal_description block
_exptl_crystal_F_000 780
_exptl_crystal_size_max 0.260
_exptl_crystal_size_mid 0.220
_exptl_crystal_size_min 0.180
_refine_diff_density_max 0.507
_refine_diff_density_min -0.322
_refine_diff_density_rms 0.082
_refine_ls_extinction_method none
_refine_ls_goodness_of_fit_ref 1.010
_refine_ls_hydrogen_treatment constr
_refine_ls_matrix_type full
_refine_ls_number_parameters 492
_refine_ls_number_reflns 7441
_refine_ls_number_restraints 0
_refine_ls_restrained_S_all 1.010
_refine_ls_R_factor_all 0.2438
_refine_ls_R_factor_gt 0.1197
_refine_ls_shift/su_max 0.000
_refine_ls_shift/su_mean 0.000
_refine_ls_structure_factor_coef Fsqd
_refine_ls_weighting_details 'w=1/[\s^2^(Fo^2^)+(0.1486P)^2^] where P=(Fo^2^+2Fc^2^)/3'
_refine_ls_weighting_scheme calc
_refine_ls_wR_factor_gt 0.2511
_refine_ls_wR_factor_ref 0.3034
_reflns_Friedel_coverage 0.000
_reflns_number_gt 3191
_reflns_number_total 7441
_reflns_threshold_expression 'I > 2\s(I)'
_cod_data_source_file c8qo00784e2.cif
_cod_data_source_block 5a
_cod_original_cell_volume 2236.8(9)
_cod_database_code 1554411
_shelx_shelxl_version_number 2014/7
_shelx_space_group_comment
;
The symmetry employed for this shelxl refinement is uniquely defined
by the following loop, which should always be used as a source of
symmetry information in preference to the above space-group names.
They are only intended as comments.
;
_shelx_estimated_absorpt_t_min 0.966
_shelx_estimated_absorpt_t_max 0.977

loop_
_space_group_symop_operation_xyz
'x, y, z'
'-x, -y, -z'

loop_
_atom_site_label
_atom_site_type_symbol
_atom_site_fract_x
_atom_site_fract_y
_atom_site_fract_z
_atom_site_U_iso_or_equiv
_atom_site_adp_type
_atom_site_occupancy
_atom_site_site_symmetry_order
_atom_site_calc_flag
_atom_site_refinement_flags_posn
_atom_site_refinement_flags_adp
C1 C 0.9488(7) 0.5491(6) 0.1629(4) 0.0398(19) Uani 1 1 d . .
H1 H 0.8633 0.5171 0.1266 0.048 Uiso 1 1 calc R U
C2 C 1.0313(8) 0.5030(6) 0.1450(5) 0.049(2) Uani 1 1 d . .
H2 H 1.0016 0.4403 0.0985 0.059 Uiso 1 1 calc R U
C3 C 1.1590(8) 0.5530(6) 0.1985(5) 0.0381(19) Uani 1 1 d . .
C4 C 1.2047(7) 0.6462(6) 0.2680(5) 0.0421(19) Uani 1 1 d . .
H4 H 1.2908 0.6798 0.3025 0.051 Uiso 1 1 calc R U
C5 C 1.1188(7) 0.6892(5) 0.2854(4) 0.0313(17) Uani 1 1 d . .
H5 H 1.1489 0.7509 0.3328 0.038 Uiso 1 1 calc R U
C6 C 0.9891(6) 0.6420(5) 0.2335(4) 0.0238(15) Uani 1 1 d . .
C7 C 0.9001(6) 0.6967(5) 0.2523(4) 0.0241(15) Uani 1 1 d . .
H7 H 0.9361 0.7287 0.3144 0.029 Uiso 1 1 calc R U
C8 C 0.7656(6) 0.6093(5) 0.2283(4) 0.0254(16) Uani 1 1 d . .
H8 H 0.7323 0.5683 0.1680 0.031 Uiso 1 1 calc R U
C9 C 0.6787(6) 0.6730(5) 0.2378(4) 0.0235(15) Uani 1 1 d . .
H9 H 0.5922 0.6156 0.2172 0.028 Uiso 1 1 calc R U
C10 C 0.5673(6) 0.7933(6) 0.1784(4) 0.0267(16) Uani 1 1 d . .
C11 C 0.5718(7) 0.8905(6) 0.2343(5) 0.0413(19) Uani 1 1 d . .
H11 H 0.6470 0.9355 0.2807 0.050 Uiso 1 1 calc R U
C12 C 0.4656(9) 0.9180(8) 0.2198(6) 0.060(2) Uani 1 1 d . .
H12 H 0.4703 0.9837 0.2546 0.072 Uiso 1 1 calc R U
C13 C 0.3520(9) 0.8478(9) 0.1536(7) 0.074(3) Uani 1 1 d . .
H13 H 0.2792 0.8640 0.1457 0.089 Uiso 1 1 calc R U
C14 C 0.3464(7) 0.7529(8) 0.0988(5) 0.058(2) Uani 1 1 d . .
H14 H 0.2701 0.7073 0.0535 0.069 Uiso 1 1 calc R U
C15 C 0.4539(7) 0.7252(6) 0.1110(5) 0.0395(19) Uani 1 1 d . .
C16 C 0.4469(7) 0.6210(7) 0.0489(4) 0.059(2) Uani 1 1 d . .
H16A H 0.5235 0.6405 0.0393 0.089 Uiso 1 1 calc R U
H16B H 0.3759 0.6028 -0.0045 0.089 Uiso 1 1 calc R U
H16C H 0.4367 0.5548 0.0734 0.089 Uiso 1 1 calc R U
C17 C 0.8824(6) 1.0697(5) 0.2248(4) 0.0278(16) Uani 1 1 d . .
H17 H 0.9321 1.0827 0.2826 0.033 Uiso 1 1 calc R U
C18 C 0.8898(7) 1.1627(6) 0.1865(4) 0.0410(19) Uani 1 1 d . .
H18 H 0.9465 1.2370 0.2183 0.049 Uiso 1 1 calc R U
C19 C 0.8128(7) 1.1453(6) 0.1005(5) 0.045(2) Uani 1 1 d . .
H19 H 0.8168 1.2079 0.0753 0.054 Uiso 1 1 calc R U
C20 C 0.7297(7) 1.0332(5) 0.0527(4) 0.0342(17) Uani 1 1 d . .
H20 H 0.6780 1.0212 -0.0045 0.041 Uiso 1 1 calc R U
C21 C 0.7237(6) 0.9394(5) 0.0900(4) 0.0298(17) Uani 1 1 d . .
H21 H 0.6685 0.8650 0.0573 0.036 Uiso 1 1 calc R U
C22 C 0.8002(6) 0.9557(5) 0.1768(4) 0.0239(15) Uani 1 1 d . .
C23 C 0.8018(6) 0.8565(5) 0.2218(4) 0.0215(15) Uani 1 1 d . .
H23 H 0.8296 0.8889 0.2832 0.026 Uiso 1 1 calc R U
C24 C 0.8716(7) 0.7658(6) 0.1142(4) 0.0252(16) Uani 1 1 d . .
C25 C 0.9012(6) 0.8037(5) 0.2096(4) 0.0226(15) Uani 1 1 d . .
C26 C 1.0296(6) 0.9006(5) 0.2595(5) 0.0266(16) Uani 1 1 d . .
C27 C 1.2147(7) 1.0584(6) 0.2674(5) 0.056(2) Uani 1 1 d . .
H27A H 1.1938 1.1187 0.2919 0.084 Uiso 1 1 calc R U
H27B H 1.2561 1.0861 0.2308 0.084 Uiso 1 1 calc R U
H27C H 1.2703 1.0367 0.3124 0.084 Uiso 1 1 calc R U
C28 C 1.0620(7) 0.9261(6) 0.1275(5) 0.0326(17) Uani 1 1 d . .
C29 C 0.9153(7) 0.7939(7) -0.0135(4) 0.053(2) Uani 1 1 d . .
H29A H 0.8424 0.8114 -0.0435 0.080 Uiso 1 1 calc R U
H29B H 0.8958 0.7119 -0.0303 0.080 Uiso 1 1 calc R U
H29C H 0.9846 0.8355 -0.0272 0.080 Uiso 1 1 calc R U
C30 C 0.6497(6) 0.3121(5) 0.1874(4) 0.0331(17) Uani 1 1 d . .
H30 H 0.7250 0.3179 0.1817 0.040 Uiso 1 1 calc R U
C31 C 0.5423(8) 0.2111(6) 0.1441(5) 0.049(2) Uani 1 1 d . .
H31 H 0.5460 0.1505 0.1093 0.058 Uiso 1 1 calc R U
C32 C 0.4305(7) 0.2011(6) 0.1529(4) 0.0399(19) Uani 1 1 d . .
H32 H 0.3593 0.1333 0.1247 0.048 Uiso 1 1 calc R U
C33 C 0.4248(6) 0.2918(5) 0.2035(4) 0.0329(17) Uani 1 1 d . .
H33 H 0.3495 0.2855 0.2093 0.039 Uiso 1 1 calc R U
C34 C 0.5308(6) 0.3920(5) 0.2456(4) 0.0271(16) Uani 1 1 d . .
H34 H 0.5249 0.4524 0.2792 0.033 Uiso 1 1 calc R U
C35 C 0.6453(6) 0.4061(5) 0.2399(4) 0.0228(16) Uani 1 1 d . .
C36 C 0.7622(6) 0.5161(4) 0.2830(3) 0.0218(15) Uani 1 1 d . .
H36 H 0.8353 0.4941 0.2888 0.026 Uiso 1 1 calc R U
C37 C 0.7809(5) 0.5706(5) 0.3718(4) 0.0220(15) Uani 1 1 d . .
C38 C 0.8236(6) 0.5198(6) 0.4415(4) 0.0324(17) Uani 1 1 d . .
C39 C 0.8880(7) 0.5285(7) 0.5982(4) 0.050(2) Uani 1 1 d . .
H39A H 0.9789 0.5567 0.6227 0.075 Uiso 1 1 calc R U
H39B H 0.8549 0.4452 0.5792 0.075 Uiso 1 1 calc R U
H39C H 0.8587 0.5510 0.6406 0.075 Uiso 1 1 calc R U
C40 C 0.8362(6) 0.6874(6) 0.5420(5) 0.0348(17) Uani 1 1 d . .
C41 C 0.7875(9) 0.8503(6) 0.4880(5) 0.065(3) Uani 1 1 d . .
H41A H 0.8483 0.9018 0.4718 0.098 Uiso 1 1 calc R U
H41B H 0.8084 0.8772 0.5479 0.098 Uiso 1 1 calc R U
H41C H 0.7045 0.8486 0.4552 0.098 Uiso 1 1 calc R U
C42 C 0.7613(6) 0.6719(5) 0.3895(4) 0.0244(15) Uani 1 1 d . .
Cl1 Cl 1.2660(2) 0.49460(17) 0.18055(15) 0.0702(7) Uani 1 1 d . .
N1 N 0.6768(4) 0.7624(4) 0.1920(3) 0.0198(12) Uani 1 1 d . .
N2 N 0.9518(5) 0.8301(4) 0.0818(3) 0.0285(13) Uani 1 1 d . .
N3 N 1.0977(5) 0.9562(4) 0.2169(3) 0.0309(14) Uani 1 1 d . .
N4 N 0.8444(5) 0.5784(4) 0.5248(3) 0.0347(14) Uani 1 1 d . .
N5 N 0.7895(5) 0.7309(4) 0.4710(3) 0.0292(14) Uani 1 1 d . .
O1 O 0.7749(4) 0.6813(4) 0.0667(3) 0.0364(12) Uani 1 1 d . .
O2 O 1.1252(5) 0.9804(4) 0.0931(3) 0.0483(13) Uani 1 1 d . .
O3 O 1.0702(4) 0.9331(3) 0.3388(3) 0.0371(12) Uani 1 1 d . .
O4 O 0.8405(4) 0.4256(4) 0.4330(3) 0.0418(13) Uani 1 1 d . .
O5 O 0.8624(5) 0.7389(4) 0.6159(3) 0.0530(14) Uani 1 1 d . .
O6 O 0.7201(4) 0.7302(3) 0.3311(2) 0.0284(11) Uani 1 1 d . .

loop_
_atom_site_aniso_label
_atom_site_aniso_U_11
_atom_site_aniso_U_22
_atom_site_aniso_U_33
_atom_site_aniso_U_23
_atom_site_aniso_U_13
_atom_site_aniso_U_12
C1 0.036(4) 0.030(4) 0.056(5) -0.002(4) 0.020(4) 0.017(4)
C2 0.054(6) 0.035(4) 0.069(6) 0.010(4) 0.035(5) 0.020(4)
C3 0.064(6) 0.026(4) 0.055(5) 0.024(4) 0.043(5) 0.031(4)
C4 0.039(5) 0.038(4) 0.062(5) 0.024(4) 0.025(4) 0.022(4)
C5 0.043(5) 0.021(4) 0.039(4) 0.014(3) 0.021(4) 0.016(4)
C6 0.037(5) 0.016(3) 0.027(4) 0.014(3) 0.018(3) 0.011(3)
C7 0.039(4) 0.017(3) 0.025(4) 0.005(3) 0.020(3) 0.013(3)
C8 0.036(4) 0.015(3) 0.032(4) 0.004(3) 0.021(3) 0.010(3)
C9 0.024(4) 0.021(3) 0.023(4) 0.002(3) 0.010(3) 0.006(3)
C10 0.030(5) 0.035(4) 0.033(4) 0.028(4) 0.022(4) 0.016(4)
C11 0.048(5) 0.039(4) 0.055(5) 0.017(4) 0.032(4) 0.025(4)
C12 0.068(7) 0.063(6) 0.099(7) 0.045(6) 0.061(6) 0.052(6)
C13 0.058(7) 0.101(8) 0.119(9) 0.080(7) 0.059(7) 0.057(7)
C14 0.032(5) 0.086(7) 0.070(6) 0.044(5) 0.022(4) 0.029(5)
C15 0.034(5) 0.041(5) 0.044(5) 0.025(4) 0.015(4) 0.009(4)
C16 0.045(5) 0.065(6) 0.035(5) 0.012(4) -0.006(4) 0.002(4)
C17 0.049(5) 0.015(4) 0.025(4) 0.006(3) 0.017(3) 0.016(3)
C18 0.063(5) 0.023(4) 0.043(5) 0.007(4) 0.024(4) 0.022(4)
C19 0.074(6) 0.034(5) 0.044(5) 0.020(4) 0.032(4) 0.029(4)
C20 0.062(5) 0.028(4) 0.026(4) 0.013(3) 0.024(4) 0.024(4)
C21 0.053(5) 0.017(3) 0.025(4) 0.006(3) 0.020(4) 0.016(3)
C22 0.034(4) 0.016(3) 0.027(4) 0.003(3) 0.017(3) 0.011(3)
C23 0.034(4) 0.020(3) 0.020(4) 0.007(3) 0.017(3) 0.015(3)
C24 0.036(5) 0.020(4) 0.027(4) 0.011(3) 0.015(4) 0.017(4)
C25 0.038(4) 0.015(3) 0.020(4) 0.004(3) 0.014(3) 0.013(3)
C26 0.039(5) 0.015(3) 0.041(5) 0.011(3) 0.026(4) 0.016(3)
C27 0.067(6) 0.040(5) 0.057(5) 0.006(4) 0.032(4) 0.007(5)
C28 0.037(5) 0.032(4) 0.048(5) 0.021(4) 0.027(4) 0.022(4)
C29 0.075(6) 0.064(5) 0.036(5) 0.015(4) 0.032(4) 0.032(5)
C30 0.037(5) 0.023(4) 0.042(4) 0.001(3) 0.022(4) 0.008(4)
C31 0.060(6) 0.027(4) 0.057(5) -0.006(4) 0.034(4) 0.008(4)
C32 0.037(5) 0.024(4) 0.046(5) 0.001(4) 0.015(4) -0.001(3)
C33 0.024(4) 0.022(4) 0.054(5) 0.010(4) 0.019(4) 0.006(3)
C34 0.034(4) 0.016(4) 0.041(4) 0.008(3) 0.022(4) 0.015(3)
C35 0.044(5) 0.014(3) 0.021(4) 0.015(3) 0.016(3) 0.018(3)
C36 0.027(4) 0.012(3) 0.023(4) -0.002(3) 0.008(3) 0.007(3)
C37 0.031(4) 0.007(3) 0.027(4) 0.008(3) 0.012(3) 0.004(3)
C38 0.039(5) 0.028(4) 0.029(4) 0.011(3) 0.012(3) 0.012(4)
C39 0.072(6) 0.063(5) 0.034(5) 0.028(4) 0.026(4) 0.038(5)
C40 0.048(5) 0.024(4) 0.031(5) 0.003(4) 0.015(4) 0.013(4)
C41 0.138(8) 0.040(5) 0.041(5) 0.011(4) 0.043(5) 0.055(5)
C42 0.030(4) 0.024(4) 0.019(4) 0.011(3) 0.010(3) 0.007(3)
Cl1 0.0769(16) 0.0550(13) 0.1156(19) 0.0227(13) 0.0637(14) 0.0437(12)
N1 0.022(3) 0.016(3) 0.027(3) 0.008(2) 0.013(2) 0.009(3)
N2 0.040(4) 0.022(3) 0.034(3) 0.011(3) 0.026(3) 0.011(3)
N3 0.041(4) 0.020(3) 0.037(4) 0.006(3) 0.024(3) 0.010(3)
N4 0.055(4) 0.027(3) 0.025(3) 0.010(3) 0.018(3) 0.017(3)
N5 0.054(4) 0.023(3) 0.011(3) 0.004(3) 0.008(3) 0.019(3)
O1 0.046(3) 0.029(3) 0.029(3) 0.003(2) 0.015(2) 0.009(3)
O2 0.055(3) 0.053(3) 0.056(3) 0.029(3) 0.042(3) 0.016(3)
O3 0.057(3) 0.024(3) 0.033(3) 0.011(2) 0.020(2) 0.016(2)
O4 0.066(4) 0.030(3) 0.038(3) 0.017(2) 0.018(2) 0.028(3)
O5 0.089(4) 0.044(3) 0.026(3) 0.002(3) 0.021(3) 0.028(3)
O6 0.050(3) 0.023(2) 0.021(3) 0.007(2) 0.017(2) 0.020(2)

loop_
_atom_type_symbol
_atom_type_description
_atom_type_scat_dispersion_real
_atom_type_scat_dispersion_imag
_atom_type_scat_source
C C 0.0033 0.0016 'International Tables Vol C Tables 4.2.6.8 and 6.1.1.4'
H H 0.0000 0.0000 'International Tables Vol C Tables 4.2.6.8 and 6.1.1.4'
N N 0.0061 0.0033 'International Tables Vol C Tables 4.2.6.8 and 6.1.1.4'
O O 0.0106 0.0060 'International Tables Vol C Tables 4.2.6.8 and 6.1.1.4'
Cl Cl 0.1484 0.1585 'International Tables Vol C Tables 4.2.6.8 and 6.1.1.4'

loop_
_geom_angle_atom_site_label_1
_geom_angle_atom_site_label_2
_geom_angle_atom_site_label_3
_geom_angle
C2 C1 C6 122.8(7)
C2 C1 H1 118.6
C6 C1 H1 118.6
C3 C2 C1 118.2(7)
C3 C2 H2 120.9
C1 C2 H2 120.9
C4 C3 C2 121.6(6)
C4 C3 Cl1 118.5(6)
C2 C3 Cl1 119.8(6)
C3 C4 C5 118.8(7)
C3 C4 H4 120.6
C5 C4 H4 120.6
C6 C5 C4 121.8(6)
C6 C5 H5 119.1
C4 C5 H5 119.1
C5 C6 C1 116.7(6)
C5 C6 C7 119.8(5)
C1 C6 C7 123.4(6)
C8 C7 C6 113.9(5)
C8 C7 C25 112.6(5)
C6 C7 C25 109.9(5)
C8 C7 H7 106.6
C6 C7 H7 106.6
C25 C7 H7 106.6
C9 C8 C7 110.4(4)
C9 C8 C36 109.6(5)
C7 C8 C36 112.7(5)
C9 C8 H8 108.0
C7 C8 H8 108.0
C36 C8 H8 108.0
N1 C9 O6 106.8(4)
N1 C9 C8 114.5(5)
O6 C9 C8 110.1(4)
N1 C9 H9 108.4
O6 C9 H9 108.4
C8 C9 H9 108.4
C15 C10 C11 119.1(6)
C15 C10 N1 119.2(6)
C11 C10 N1 121.7(6)
C12 C11 C10 120.5(7)
C12 C11 H11 119.8
C10 C11 H11 119.8
C11 C12 C13 120.0(8)
C11 C12 H12 120.0
C13 C12 H12 120.0
C12 C13 C14 120.0(8)
C12 C13 H13 120.0
C14 C13 H13 120.0
C13 C14 C15 120.9(8)
C13 C14 H14 119.5
C15 C14 H14 119.5
C10 C15 C14 119.5(7)
C10 C15 C16 120.2(6)
C14 C15 C16 120.4(7)
C15 C16 H16A 109.5
C15 C16 H16B 109.5
H16A C16 H16B 109.5
C15 C16 H16C 109.5
H16A C16 H16C 109.5
H16B C16 H16C 109.5
C18 C17 C22 120.6(6)
C18 C17 H17 119.7
C22 C17 H17 119.7
C17 C18 C19 120.5(6)
C17 C18 H18 119.8
C19 C18 H18 119.8
C20 C19 C18 119.4(6)
C20 C19 H19 120.3
C18 C19 H19 120.3
C21 C20 C19 120.5(6)
C21 C20 H20 119.8
C19 C20 H20 119.8
C20 C21 C22 120.7(6)
C20 C21 H21 119.6
C22 C21 H21 119.6
C21 C22 C17 118.2(5)
C21 C22 C23 123.8(5)
C17 C22 C23 117.9(5)
N1 C23 C22 113.4(5)
N1 C23 C25 109.2(4)
C22 C23 C25 110.3(4)
N1 C23 H23 107.9
C22 C23 H23 107.9
C25 C23 H23 107.9
O1 C24 N2 120.7(6)
O1 C24 C25 120.7(6)
N2 C24 C25 118.5(6)
C26 C25 C24 113.4(5)
C26 C25 C7 107.4(5)
C24 C25 C7 110.1(4)
C26 C25 C23 104.6(4)
C24 C25 C23 110.0(5)
C7 C25 C23 111.2(5)
O3 C26 N3 119.9(6)
O3 C26 C25 120.1(6)
N3 C26 C25 119.9(6)
N3 C27 H27A 109.5
N3 C27 H27B 109.5
H27A C27 H27B 109.5
N3 C27 H27C 109.5
H27A C27 H27C 109.5
H27B C27 H27C 109.5
O2 C28 N2 122.1(7)
O2 C28 N3 121.8(7)
N2 C28 N3 116.0(6)
N2 C29 H29A 109.5
N2 C29 H29B 109.5
H29A C29 H29B 109.5
N2 C29 H29C 109.5
H29A C29 H29C 109.5
H29B C29 H29C 109.5
C31 C30 C35 120.7(6)
C31 C30 H30 119.6
C35 C30 H30 119.6
C32 C31 C30 120.1(6)
C32 C31 H31 119.9
C30 C31 H31 119.9
C33 C32 C31 119.8(6)
C33 C32 H32 120.1
C31 C32 H32 120.1
C32 C33 C34 120.0(6)
C32 C33 H33 120.0
C34 C33 H33 120.0
C33 C34 C35 122.6(6)
C33 C34 H34 118.7
C35 C34 H34 118.7
C34 C35 C30 116.7(6)
C34 C35 C36 123.9(5)
C30 C35 C36 119.3(6)
C37 C36 C35 113.3(5)
C37 C36 C8 109.7(4)
C35 C36 C8 113.0(5)
C37 C36 H36 106.8
C35 C36 H36 106.8
C8 C36 H36 106.8
C42 C37 C38 117.6(6)
C42 C37 C36 121.7(5)
C38 C37 C36 120.7(5)
O4 C38 N4 118.5(5)
O4 C38 C37 123.6(6)
N4 C38 C37 117.9(6)
N4 C39 H39A 109.5
N4 C39 H39B 109.5
H39A C39 H39B 109.5
N4 C39 H39C 109.5
H39A C39 H39C 109.5
H39B C39 H39C 109.5
O5 C40 N4 121.2(6)
O5 C40 N5 122.3(6)
N4 C40 N5 116.4(6)
N5 C41 H41A 109.5
N5 C41 H41B 109.5
H41A C41 H41B 109.5
N5 C41 H41C 109.5
H41A C41 H41C 109.5
H41B C41 H41C 109.5
O6 C42 C37 125.0(5)
O6 C42 N5 111.3(5)
C37 C42 N5 123.6(5)
C9 N1 C10 112.9(5)
C9 N1 C23 112.6(4)
C10 N1 C23 118.4(4)
C24 N2 C28 126.5(6)
C24 N2 C29 116.9(5)
C28 N2 C29 116.6(6)
C26 N3 C28 124.9(6)
C26 N3 C27 117.8(6)
C28 N3 C27 117.3(6)
C40 N4 C38 122.9(5)
C40 N4 C39 117.4(5)
C38 N4 C39 119.5(5)
C42 N5 C40 121.1(5)
C42 N5 C41 121.0(5)
C40 N5 C41 117.4(5)
C42 O6 C9 117.4(4)

loop_
_geom_bond_atom_site_label_1
_geom_bond_atom_site_label_2
_geom_bond_distance
C1 C2 1.392(9)
C1 C6 1.404(8)
C1 H1 0.9300
C2 C3 1.387(9)
C2 H2 0.9300
C3 C4 1.382(9)
C3 Cl1 1.758(7)
C4 C5 1.404(9)
C4 H4 0.9300
C5 C6 1.399(8)
C5 H5 0.9300
C6 C7 1.536(8)
C7 C8 1.534(8)
C7 C25 1.590(8)
C7 H7 0.9800
C8 C9 1.534(8)
C8 C36 1.573(8)
C8 H8 0.9800
C9 N1 1.435(7)
C9 O6 1.511(6)
C9 H9 0.9800
C10 C15 1.383(9)
C10 C11 1.430(9)
C10 N1 1.440(7)
C11 C12 1.377(10)
C11 H11 0.9300
C12 C13 1.382(11)
C12 H12 0.9300
C13 C14 1.392(11)
C13 H13 0.9300
C14 C15 1.399(10)
C14 H14 0.9300
C15 C16 1.542(10)
C16 H16A 0.9600
C16 H16B 0.9600
C16 H16C 0.9600
C17 C18 1.390(8)
C17 C22 1.411(8)
C17 H17 0.9300
C18 C19 1.396(9)
C18 H18 0.9300
C19 C20 1.396(9)
C19 H19 0.9300
C20 C21 1.389(8)
C20 H20 0.9300
C21 C22 1.408(8)
C21 H21 0.9300
C22 C23 1.529(8)
C23 N1 1.473(7)
C23 C25 1.596(8)
C23 H23 0.9800
C24 O1 1.240(7)
C24 N2 1.373(8)
C24 C25 1.530(8)
C25 C26 1.519(9)
C26 O3 1.244(7)
C26 N3 1.367(8)
C27 N3 1.476(8)
C27 H27A 0.9600
C27 H27B 0.9600
C27 H27C 0.9600
C28 O2 1.213(7)
C28 N2 1.384(8)
C28 N3 1.410(8)
C29 N2 1.509(8)
C29 H29A 0.9600
C29 H29B 0.9600
C29 H29C 0.9600
C30 C31 1.395(9)
C30 C35 1.419(8)
C30 H30 0.9300
C31 C32 1.379(9)
C31 H31 0.9300
C32 C33 1.377(8)
C32 H32 0.9300
C33 C34 1.379(8)
C33 H33 0.9300
C34 C35 1.380(8)
C34 H34 0.9300
C35 C36 1.513(8)
C36 C37 1.502(8)
C36 H36 0.9800
C37 C42 1.373(8)
C37 C38 1.430(8)
C38 O4 1.252(7)
C38 N4 1.426(8)
C39 N4 1.473(8)
C39 H39A 0.9600
C39 H39B 0.9600
C39 H39C 0.9600
C40 O5 1.236(7)
C40 N4 1.397(8)
C40 N5 1.400(8)
C41 N5 1.491(7)
C41 H41A 0.9600
C41 H41B 0.9600
C41 H41C 0.9600
C42 O6 1.351(6)
C42 N5 1.376(7)
